data_1544388
loop_
_publ_author_name
'Doumerc, J.P.'
'Vlasse, M.'
'Pouchard, M.'
'Hagenmuller, P.'

_publ_section_title
;
 Synthese, croissance cristalline, proprietes structurales et physiques
 d'un nouveau tungstate +V d'aluminium AlWO4
;
_journal_name_full 'Journal of Solid State Chemistry'
_journal_page_first 144
_journal_page_last 151
_journal_volume 14
_journal_year 1975
_chemical_formula_sum 'Al O4 W'
_chemical_name_common AlWO4
_space_group_IT_number 12
_space_group_name_H-M_alt 'C 1 2/m 1'
_symmetry_space_group_name_Hall '-C 2y'
_symmetry_space_group_name_H-M 'C 1 2/m 1'
_cell_angle_alpha 90
_cell_angle_beta 92.290(1)
_cell_angle_gamma 90
_cell_formula_units_Z 4
_cell_length_a 9.069(5)
_cell_length_b 5.705(6)
_cell_length_c 4.541(5)
_cell_volume 234.8(4)
_cod_data_source_file AlWO4.cif
_cod_data_source_block AlWO4
_cod_original_formula_sum 'Al W O4'
_cod_database_code 1544388

loop_
_space_group_symop_operation_xyz
'x, y, z'
'-x, -y, -z'
'-x, y, -z'
'x, -y, z'
'x+1/2, y+1/2, z'
'-x+1/2, -y+1/2, -z'
'-x+1/2, y+1/2, -z'
'x+1/2, -y+1/2, z'

loop_
_atom_site_label
_atom_site_occupancy
_atom_site_fract_x
_atom_site_fract_y
_atom_site_fract_z
_atom_site_adp_type
_atom_site_B_iso_or_equiv
_atom_site_type_symbol
Al 1.0 0.2590(4) 0.000000 0.4858(9) Biso 0.224785 Al
W 1.0 0.000000 0.77160(10) 0.000000 Biso 0.291684 W
O1 1.0 0.1504(7) 0.2449(7) 0.3012(8) Biso 0.524287 O
O2 1.0 0.1141(5) 0.000000 0.7791(8) Biso 0.502677 O
O3 1.0 0.4023(5) 0.000000 0.1975(9) Biso 0.516895 O

loop_
_atom_site_aniso_label
_atom_site_aniso_U_11
_atom_site_aniso_U_22
_atom_site_aniso_U_33
_atom_site_aniso_U_12
_atom_site_aniso_U_13
_atom_site_aniso_U_23
Al 0.02792 0.05924 0.08606 0.00000 0.06003 0.00000
W 0.04188 0.07974 0.09820 0.00000 0.01604 0.00000
O1 0.08868 0.13637 0.16758 0.00207 -0.00206 0.00699
O2 0.12564 0.14191 0.11241 0.00000 0.04153 0.00000
O3 0.09936 0.15948 0.13464 0.00000 0.07730 0.00000
